data_1569309
loop_
_publ_author_name
'Zhang, Shasha'
'Yang, Wenfang'
'Lu, Xiao'
'Zhang, Xinyi'
'Pan, Zhichao'
'Qu, Da-Hui'
'Mei, Dong'
'Mei, Ju'
'Tian, He'

_publ_section_title
;
 Near-infrared AIEgens with high singlet-oxygen yields for
 mitochondria-specific imaging and antitumor photodynamic therapy
;
_journal_issue 25
_journal_name_full 'Chemical Science'
_journal_page_first 7076
_journal_page_last 7085
_journal_paper_doi 10.1039/D3SC00588G
_journal_volume 14
_journal_year 2023
_chemical_formula_sum 'C38.5 H37 F6 N6.5 O P'
_chemical_formula_weight 751.71
_chemical_name_systematic TPAPF6
_chemical_properties_physical Light-sensitive,Photo-sensitive
_space_group_crystal_system triclinic
_space_group_IT_number 2
_space_group_name_Hall '-P 1'
_space_group_name_H-M_alt 'P -1'
_atom_sites_solution_hydrogens geom
_audit_creation_method SHELXL-2018/3
_audit_update_record
;
2022-04-11 deposited with the CCDC.	2023-06-06 downloaded from the CCDC.
;
_cell_angle_alpha 83.878(14)
_cell_angle_beta 87.451(14)
_cell_angle_gamma 75.021(14)
_cell_formula_units_Z 4
_cell_length_a 13.844(3)
_cell_length_b 14.078(3)
_cell_length_c 20.216(5)
_cell_measurement_reflns_used 9285
_cell_measurement_temperature 296(2)
_cell_measurement_theta_max 67.44
_cell_measurement_theta_min 3.27
_cell_volume 3783.8(15)
_computing_structure_refinement 'SHELXL-2018/3 (Sheldrick, 2018)'
_computing_structure_solution 'SHELXT 2018/2 (Sheldrick, 2018)'
_diffrn_ambient_temperature 296(2)
_diffrn_measured_fraction_theta_full 0.986
_diffrn_measured_fraction_theta_max 0.986
_diffrn_measurement_device_type 'Bruker APEX-II CCD'
_diffrn_measurement_method '\f and \w scans'
_diffrn_radiation_type CuK\a
_diffrn_radiation_wavelength 1.54178
_diffrn_reflns_av_R_equivalents 0.0584
_diffrn_reflns_av_unetI/netI 0.0381
_diffrn_reflns_Laue_measured_fraction_full 0.986
_diffrn_reflns_Laue_measured_fraction_max 0.986
_diffrn_reflns_limit_h_max 16
_diffrn_reflns_limit_h_min -16
_diffrn_reflns_limit_k_max 16
_diffrn_reflns_limit_k_min -16
_diffrn_reflns_limit_l_max 23
_diffrn_reflns_limit_l_min -23
_diffrn_reflns_number 80997
_diffrn_reflns_point_group_measured_fraction_full 0.986
_diffrn_reflns_point_group_measured_fraction_max 0.986
_diffrn_reflns_theta_full 65.073
_diffrn_reflns_theta_max 65.073
_diffrn_reflns_theta_min 2.198
_exptl_absorpt_coefficient_mu 1.246
_exptl_absorpt_correction_type multi-scan
_exptl_crystal_colour yellow
_exptl_crystal_density_diffrn 1.320
_exptl_crystal_description plate
_exptl_crystal_F_000 1562
_exptl_crystal_preparation 'Luminescent,Photo-sensitizing properties'
_exptl_crystal_recrystallization_method 'Re-crystallisation from solvent'
_exptl_crystal_size_max 0.4
_exptl_crystal_size_mid 0.2
_exptl_crystal_size_min 0.1
_exptl_transmission_factor_max 0.7531
_exptl_transmission_factor_min 0.6327
_refine_diff_density_max 0.548
_refine_diff_density_min -0.426
_refine_diff_density_rms 0.063
_refine_ls_extinction_method none
_refine_ls_goodness_of_fit_ref 0.996
_refine_ls_hydrogen_treatment constr
_refine_ls_matrix_type full
_refine_ls_number_parameters 1003
_refine_ls_number_reflns 12711
_refine_ls_number_restraints 238
_refine_ls_restrained_S_all 1.003
_refine_ls_R_factor_all 0.1288
_refine_ls_R_factor_gt 0.0999
_refine_ls_shift/su_max 0.020
_refine_ls_shift/su_mean 0.003
_refine_ls_structure_factor_coef Fsqd
_refine_ls_weighting_details 'w=1/[\s^2^(Fo^2^)+(0.1616P)^2^+4.0382P] where P=(Fo^2^+2Fc^2^)/3'
_refine_ls_weighting_scheme calc
_refine_ls_wR_factor_gt 0.2792
_refine_ls_wR_factor_ref 0.3054
_reflns_Friedel_coverage 0.000
_reflns_number_gt 8575
_reflns_number_total 12711
_reflns_threshold_expression 'I > 2\s(I)'
_cod_data_source_file d3sc00588g2.cif
_cod_data_source_block ZSS_TPAPF6_0m_a
_cod_original_cell_volume 3783.7(16)
_cod_original_formula_sum 'C38.50 H37 F6 N6.50 O P'
_cod_database_code 1569309
_shelx_shelxl_version_number 2018/3
_shelx_space_group_comment
;
The symmetry employed for this shelxl refinement is uniquely defined
by the following loop, which should always be used as a source of
symmetry information in preference to the above space-group names.
They are only intended as comments.
;

loop_
_space_group_symop_operation_xyz
'x, y, z'
'-x, -y, -z'

loop_
_atom_site_label
_atom_site_type_symbol
_atom_site_fract_x
_atom_site_fract_y
_atom_site_fract_z
_atom_site_U_iso_or_equiv
_atom_site_adp_type
_atom_site_occupancy
_atom_site_site_symmetry_order
_atom_site_calc_flag
_atom_site_refinement_flags_posn
_atom_site_refinement_flags_adp
_atom_site_refinement_flags_occupancy
_atom_site_disorder_assembly
_atom_site_disorder_group
O100 O 0.6869(3) 0.4339(4) 0.2906(3) 0.1372(18) Uani 1 1 d D . . . .
C100 C 0.7614(6) 0.4670(6) 0.3163(4) 0.153(3) Uani 1 1 d D . . . .
H10A H 0.796066 0.417665 0.350337 0.184 Uiso 1 1 calc R U . . .
H10B H 0.731608 0.526982 0.337098 0.184 Uiso 1 1 calc R U . . .
C101 C 0.8311(6) 0.4862(8) 0.2669(4) 0.171(4) Uani 1 1 d D . . . .
H10C H 0.897465 0.443920 0.276087 0.205 Uiso 1 1 calc R U . . .
H10D H 0.833841 0.554659 0.263900 0.205 Uiso 1 1 calc R U . . .
C102 C 0.7924(7) 0.4638(10) 0.2052(5) 0.199(5) Uani 1 1 d D . . . .
H10E H 0.779669 0.521313 0.172715 0.239 Uiso 1 1 calc R U . . .
H10F H 0.840244 0.409987 0.186164 0.239 Uiso 1 1 calc R U . . .
C103 C 0.7038(6) 0.4371(8) 0.2229(4) 0.184(4) Uani 1 1 d D . . . .
H10G H 0.648281 0.484576 0.200546 0.220 Uiso 1 1 calc R U . . .
H10H H 0.707417 0.372810 0.208328 0.220 Uiso 1 1 calc R U . . .
O101 O 0.7963(6) 0.2000(4) 0.6907(3) 0.117(2) Uani 0.65 1 d D U P A 1
C104 C 0.7435(11) 0.1909(10) 0.7492(5) 0.181(4) Uani 0.869(8) 1 d D U P A 1
H102 H 0.686525 0.248059 0.748601 0.217 Uiso 0.869(8) 1 calc R U P A 1
H103 H 0.785842 0.195737 0.785015 0.217 Uiso 0.869(8) 1 calc R U P A 1
C105 C 0.7073(10) 0.1076(8) 0.7668(5) 0.182(4) Uani 0.869(8) 1 d D U P A 1
H10M H 0.635220 0.122704 0.762633 0.219 Uiso 0.869(8) 1 calc R U P A 1
H10N H 0.725405 0.078994 0.811778 0.219 Uiso 0.869(8) 1 calc R U P A 1
C106 C 0.7598(10) 0.0418(7) 0.7167(6) 0.194(5) Uani 0.869(8) 1 d D U P A 1
H10O H 0.812022 -0.012416 0.736450 0.233 Uiso 0.869(8) 1 calc R U P A 1
H10P H 0.713833 0.015792 0.693517 0.233 Uiso 0.869(8) 1 calc R U P A 1
C107 C 0.7989(12) 0.1087(7) 0.6750(6) 0.216(5) Uani 0.869(8) 1 d D U P A 1
H100 H 0.868650 0.076245 0.666892 0.259 Uiso 0.869(8) 1 calc R U P A 1
H101 H 0.765692 0.117116 0.632737 0.259 Uiso 0.869(8) 1 calc R U P A 1
O102 O 0.7925(14) 0.1369(12) 0.7304(11) 0.159(5) Uani 0.35 1 d D U P A 2
C108 C 0.737(3) 0.208(4) 0.768(3) 0.169(11) Uani 0.131(8) 1 d D U P A 2
H10I H 0.750555 0.271312 0.752054 0.202 Uiso 0.131(8) 1 calc R U P A 2
H10J H 0.758652 0.192391 0.813824 0.202 Uiso 0.131(8) 1 calc R U P A 2
C109 C 0.635(3) 0.217(4) 0.766(3) 0.174(11) Uani 0.131(8) 1 d D U P A 2
H10K H 0.596160 0.284900 0.766920 0.209 Uiso 0.131(8) 1 calc R U P A 2
H10L H 0.612570 0.175916 0.801735 0.209 Uiso 0.131(8) 1 calc R U P A 2
C110 C 0.627(3) 0.181(5) 0.700(3) 0.205(13) Uani 0.131(8) 1 d D U P A 2
H11A H 0.602189 0.121888 0.705082 0.246 Uiso 0.131(8) 1 calc R U P A 2
H11B H 0.584209 0.231175 0.670395 0.246 Uiso 0.131(8) 1 calc R U P A 2
C111 C 0.727(3) 0.160(5) 0.6789(15) 0.175(10) Uani 0.131(8) 1 d D U P A 2
H11C H 0.740524 0.105988 0.651368 0.210 Uiso 0.131(8) 1 calc R U P A 2
H11D H 0.738352 0.217820 0.651647 0.210 Uiso 0.131(8) 1 calc R U P A 2
P001 P 0.99560(12) 0.18192(11) 0.38433(9) 0.1060(5) Uani 1 1 d . . . . .
P002 P 0.43062(14) 0.24162(12) 0.62638(9) 0.1072(5) Uani 1 1 d . . . . .
N003 N 0.3139(2) 0.5582(2) 0.43529(17) 0.0672(9) Uani 1 1 d . . . . .
N004 N 0.3895(2) 1.0238(2) 0.91895(17) 0.0673(9) Uani 1 1 d . . . . .
N005 N 1.1034(3) -0.4407(2) 0.07935(17) 0.0693(9) Uani 1 1 d . . . . .
C008 C 0.4578(3) 0.9512(3) 0.88626(19) 0.0602(9) Uani 1 1 d . . . . .
C9 C 0.4299(3) 0.8685(3) 0.8683(2) 0.0630(10) Uani 1 1 d . . . . .
H9 H 0.365356 0.862559 0.878061 0.076 Uiso 1 1 calc R U . . .
N00A N 1.2009(3) 0.0684(3) 0.5327(2) 0.0886(12) Uani 1 1 d . . . . .
C00D C 0.5939(3) 0.8027(3) 0.82061(19) 0.0611(9) Uani 1 1 d . . . . .
C00E C 0.5248(3) 0.2290(3) 0.35023(19) 0.0595(9) Uani 1 1 d . . . . .
C00F C 1.0393(3) -0.3663(3) 0.11278(19) 0.0612(9) Uani 1 1 d . . . . .
C00G C 0.9127(3) -0.2149(3) 0.1804(2) 0.0632(10) Uani 1 1 d . . . . .
C00H C 0.9910(3) 0.3891(3) 0.62983(19) 0.0605(9) Uani 1 1 d . . . . .
C00I C 0.7600(3) 0.0241(3) 0.25505(19) 0.0633(10) Uani 1 1 d . . . . .
C00J C 0.7527(3) 0.5764(3) 0.73522(18) 0.0571(9) Uani 1 1 d . . . . .
C00K C 0.3134(3) 0.9970(3) 0.96154(19) 0.0639(10) Uani 1 1 d . . . . .
C00L C 0.4952(3) 0.7967(3) 0.8368(2) 0.0632(10) Uani 1 1 d . . . . .
H00L H 0.474335 0.742778 0.825703 0.076 Uiso 1 1 calc R U . . .
C00M C 0.6680(3) 0.7314(3) 0.7859(2) 0.0630(10) Uani 1 1 d . . . . .
H00M H 0.723258 0.753322 0.769807 0.076 Uiso 1 1 calc R U . . .
C00N C 0.3976(3) 1.1230(3) 0.9138(2) 0.0633(10) Uani 1 1 d . . . . .
C00O C 0.5978(3) 0.0637(3) 0.3103(2) 0.0667(10) Uani 1 1 d . . . . .
H00O H 0.540400 0.045031 0.325588 0.080 Uiso 1 1 calc R U . . .
C00P C 0.8924(3) 0.5562(3) 0.6576(2) 0.0658(10) Uani 1 1 d . . . . .
H00P H 0.933802 0.584462 0.628761 0.079 Uiso 1 1 calc R U . . .
C00R C 0.8821(3) -0.2967(3) 0.1658(2) 0.0666(10) Uani 1 1 d . . . . .
H00R H 0.818319 -0.301812 0.179027 0.080 Uiso 1 1 calc R U . . .
F00S F 0.8831(3) 0.1864(3) 0.3884(3) 0.1568(16) Uani 1 1 d . . . . .
C00T C 0.6203(3) 0.8858(3) 0.8380(2) 0.0650(10) Uani 1 1 d . . . . .
H00T H 0.684461 0.892502 0.827452 0.078 Uiso 1 1 calc R U . . .
C00U C 0.8424(3) -0.1399(3) 0.2149(2) 0.0673(10) Uani 1 1 d . . . . .
H00U H 0.790726 -0.161305 0.237542 0.081 Uiso 1 1 calc R U . . .
C00V C 0.5945(3) 0.5912(3) 0.7983(2) 0.0698(11) Uani 1 1 d . . . . .
C00W C 0.6730(3) -0.0022(3) 0.2795(2) 0.0700(11) Uani 1 1 d . . . . .
H00W H 0.665992 -0.065010 0.274761 0.084 Uiso 1 1 calc R U . . .
C00X C 0.9428(3) -0.3700(3) 0.1325(2) 0.0669(10) Uani 1 1 d . . . . .
H00X H 0.919124 -0.423034 0.122950 0.080 Uiso 1 1 calc R U . . .
C00Y C 0.8151(3) 0.6166(3) 0.6905(2) 0.0664(10) Uani 1 1 d . . . . .
H00Y H 0.804259 0.684815 0.682877 0.080 Uiso 1 1 calc R U . . .
C00Z C 1.0792(3) 0.2157(3) 0.5995(2) 0.0685(10) Uani 1 1 d . . . . .
C010 C 0.5548(3) 0.9584(3) 0.8701(2) 0.0651(10) Uani 1 1 d . . . . .
H010 H 0.575441 1.012560 0.881009 0.078 Uiso 1 1 calc R U . . .
C011 C 1.0991(3) -0.5415(3) 0.0896(2) 0.0645(10) Uani 1 1 d . . . . .
C012 C 0.5238(3) 0.3247(3) 0.3543(2) 0.0636(10) Uani 1 1 d . . . . .
H012 H 0.579301 0.343763 0.335446 0.076 Uiso 1 1 calc R U . . .
C013 C 0.7691(3) 0.1176(3) 0.2654(2) 0.0745(12) Uani 1 1 d . . . . .
H013 H 0.826823 0.136341 0.250834 0.089 Uiso 1 1 calc R U . . .
C014 C 1.0723(3) -0.5835(3) 0.1505(2) 0.0691(10) Uani 1 1 d . . . . .
H014 H 1.055431 -0.545188 0.186048 0.083 Uiso 1 1 calc R U . . .
C015 C 0.7709(3) 0.4739(3) 0.7444(2) 0.0729(11) Uani 1 1 d . . . . .
H015 H 0.730314 0.445485 0.773764 0.087 Uiso 1 1 calc R U . . .
C016 C 0.4405(3) 0.1921(3) 0.3744(2) 0.0746(12) Uani 1 1 d . . . . .
C017 C 1.1807(3) -0.4160(3) 0.0370(2) 0.0718(11) Uani 1 1 d . . . . .
C018 C 0.8398(3) -0.0441(3) 0.2196(2) 0.0654(10) Uani 1 1 d . . . . .
C019 C 0.6944(3) 0.1825(3) 0.2966(2) 0.0725(11) Uani 1 1 d . . . . .
H019 H 0.702535 0.244405 0.302981 0.087 Uiso 1 1 calc R U . . .
N01A N 0.5371(3) 0.5488(3) 0.8188(3) 0.0996(14) Uani 1 1 d . . . . .
C01B C 1.0098(3) -0.2111(3) 0.1604(2) 0.0726(11) Uani 1 1 d . . . . .
H01B H 1.032771 -0.157328 0.169241 0.087 Uiso 1 1 calc R U . . .
C01C C 1.0526(3) 0.4380(3) 0.5864(2) 0.0765(12) Uani 1 1 d . . . . .
C01D C 0.4192(3) 1.1702(3) 0.8529(2) 0.0750(12) Uani 1 1 d . . . . .
H01D H 0.427548 1.137048 0.814768 0.090 Uiso 1 1 calc R U . . .
C01E C 1.0718(3) -0.2851(3) 0.1279(2) 0.0720(11) Uani 1 1 d . . . . .
H01E H 1.136382 -0.281207 0.115870 0.086 Uiso 1 1 calc R U . . .
N01F N 0.3741(3) 0.1616(3) 0.3914(3) 0.1088(16) Uani 1 1 d . . . . .
C01G C 0.3820(3) 1.1758(3) 0.9690(2) 0.0743(11) Uani 1 1 d . . . . .
H01G H 0.365909 1.146209 1.009911 0.089 Uiso 1 1 calc R U . . .
C01H C 0.3348(3) 0.9118(3) 1.0055(2) 0.0747(11) Uani 1 1 d . . . . .
H01H H 0.399704 0.871629 1.007913 0.090 Uiso 1 1 calc R U . . .
C01I C 1.0071(3) 0.2899(3) 0.6341(2) 0.0710(11) Uani 1 1 d . . . . .
H01I H 0.965156 0.264475 0.664203 0.085 Uiso 1 1 calc R U . . .
F01J F 0.4617(4) 0.3071(4) 0.6743(2) 0.1695(19) Uani 1 1 d . . . . .
F01K F 0.5294(4) 0.2395(4) 0.5856(3) 0.186(2) Uani 1 1 d . . . . .
F01L F 0.3349(3) 0.2426(4) 0.6727(2) 0.1629(17) Uani 1 1 d . . . . .
C01M C 0.8474(3) 0.4140(3) 0.7112(2) 0.0751(12) Uani 1 1 d . . . . .
H01M H 0.857808 0.345776 0.718446 0.090 Uiso 1 1 calc R U . . .
C01N C 1.0703(3) -0.6811(3) 0.1588(3) 0.0827(13) Uani 1 1 d . . . . .
H01N H 1.050935 -0.707909 0.199761 0.099 Uiso 1 1 calc R U . . .
C01O C 0.3783(4) 0.3883(3) 0.4316(2) 0.0821(14) Uani 1 1 d . . . . .
H01O H 0.375811 0.324442 0.447297 0.099 Uiso 1 1 calc R U . . .
C01P C 0.3127(3) 0.4662(3) 0.4561(2) 0.0794(13) Uani 1 1 d . . . . .
H01P H 0.265884 0.454714 0.488354 0.095 Uiso 1 1 calc R U . . .
C01Q C 0.9138(4) -0.0002(4) 0.1865(3) 0.0967(17) Uani 1 1 d . . . . .
C01R C 1.1259(4) -0.6012(4) 0.0383(2) 0.0839(13) Uani 1 1 d . . . . .
H01R H 1.144508 -0.574943 -0.003042 0.101 Uiso 1 1 calc R U . . .
N01S N 1.1005(4) 0.4777(3) 0.5528(3) 0.1108(17) Uani 1 1 d . . . . .
C01T C 0.4491(4) 0.4996(3) 0.3634(2) 0.0827(14) Uani 1 1 d . . . . .
H01T H 0.496663 0.512821 0.332310 0.099 Uiso 1 1 calc R U . . .
C01U C 0.2168(3) 1.0564(4) 0.9593(2) 0.0780(12) Uani 1 1 d . . . . .
H01U H 0.200982 1.113259 0.929805 0.094 Uiso 1 1 calc R U . . .
C01V C 1.0970(4) -0.7402(4) 0.1069(3) 0.0937(15) Uani 1 1 d . . . . .
H01V H 1.095512 -0.806267 0.112420 0.112 Uiso 1 1 calc R U . . .
C01W C 0.2444(4) 0.6434(3) 0.4657(3) 0.0890(15) Uani 1 1 d D . . . .
H01A H 0.222691 0.698218 0.431811 0.107 Uiso 1 1 calc R U . . .
H01C H 0.185700 0.623993 0.484250 0.107 Uiso 1 1 calc R U . . .
C01X C 0.2599(4) 0.8867(4) 1.0455(3) 0.0951(16) Uani 1 1 d . . . . .
H01X H 0.274333 0.828625 1.074053 0.114 Uiso 1 1 calc R U . . .
C01Y C 0.3815(4) 0.5754(3) 0.3883(3) 0.0884(15) Uani 1 1 d . . . . .
H01Y H 0.381418 0.640045 0.372969 0.106 Uiso 1 1 calc R U . . .
C020 C 0.1430(4) 1.0308(5) 1.0014(3) 0.0977(16) Uani 1 1 d . . . . .
H020 H 0.078339 1.071657 1.000762 0.117 Uiso 1 1 calc R U . . .
C021 C 1.1582(4) -0.3457(4) -0.0153(3) 0.1004(16) Uani 1 1 d . . . . .
H021 H 1.091860 -0.314531 -0.025009 0.121 Uiso 1 1 calc R U . . .
C022 C 0.4281(4) 1.2663(3) 0.8491(3) 0.0896(15) Uani 1 1 d . . . . .
H022 H 0.443665 1.296825 0.808343 0.108 Uiso 1 1 calc R U . . .
C023 C 1.0712(4) 0.1201(3) 0.6090(3) 0.0965(17) Uani 1 1 d . . . . .
H023 H 1.022982 0.104092 0.638469 0.116 Uiso 1 1 calc R U . . .
C024 C 0.1653(5) 0.9462(5) 1.0435(3) 0.1071(19) Uani 1 1 d . . . . .
H024 H 0.115581 0.929134 1.071090 0.129 Uiso 1 1 calc R U . . .
C025 C 0.3901(4) 1.2717(4) 0.9638(3) 0.0915(15) Uani 1 1 d . . . . .
H025 H 0.379030 1.306289 1.001300 0.110 Uiso 1 1 calc R U . . .
C026 C 0.4144(4) 1.3173(4) 0.9041(3) 0.0972(16) Uani 1 1 d . . . . .
H026 H 0.421293 1.381598 0.901215 0.117 Uiso 1 1 calc R U . . .
N027 N 0.9695(5) 0.0391(4) 0.1598(4) 0.152(3) Uani 1 1 d . . . . .
C2 C 0.6067(3) 0.1580(3) 0.31901(19) 0.0589(9) Uani 1 1 d . . . . .
C1 C 0.4487(3) 0.4021(3) 0.38373(19) 0.0598(9) Uani 1 1 d . . . . .
C028 C 1.1251(4) -0.6994(4) 0.0479(3) 0.0979(16) Uani 1 1 d . . . . .
H028 H 1.144470 -0.738668 0.013042 0.117 Uiso 1 1 calc R U . . .
C029 C 1.1330(5) 0.0484(4) 0.5757(3) 0.111(2) Uani 1 1 d . . . . .
H029 H 1.127150 -0.016217 0.583513 0.133 Uiso 1 1 calc R U . . .
C02A C 1.2786(4) -0.4626(5) 0.0509(3) 0.1045(17) Uani 1 1 d . . . . .
H02A H 1.294142 -0.511474 0.086391 0.125 Uiso 1 1 calc R U . . .
C02B C 1.2128(5) 0.1573(4) 0.5245(4) 0.129(3) Uani 1 1 d . . . . .
H02E H 1.262922 0.170427 0.495540 0.155 Uiso 1 1 calc R U . . .
F02C F 0.4821(4) 0.1466(4) 0.6685(4) 0.219(3) Uani 1 1 d . . . . .
F02D F 0.3701(6) 0.3321(5) 0.5865(3) 0.271(4) Uani 1 1 d . . . . .
F02E F 1.0025(4) 0.0894(4) 0.3441(4) 0.228(3) Uani 1 1 d . . . . .
F02F F 1.0142(6) 0.1075(6) 0.4435(4) 0.281(5) Uani 1 1 d . . . . .
C02G C 1.1545(5) 0.2320(4) 0.5568(4) 0.131(3) Uani 1 1 d . . . . .
H02G H 1.165625 0.294667 0.550035 0.157 Uiso 1 1 calc R U . . .
F02H F 1.1077(4) 0.1755(5) 0.3759(5) 0.278(4) Uani 1 1 d . . . . .
C02I C 0.2958(5) 0.6742(5) 0.5183(3) 0.126(2) Uani 1 1 d D . . . .
H02B H 0.352259 0.695860 0.499421 0.188 Uiso 1 1 calc R U . . .
H02C H 0.318269 0.619378 0.551296 0.188 Uiso 1 1 calc R U . . .
H02D H 0.250572 0.727377 0.538562 0.188 Uiso 1 1 calc R U . . .
C02J C 1.2575(5) -0.0071(5) 0.4877(4) 0.132(3) Uani 1 1 d D . . . .
H02J H 1.232223 -0.025703 0.450625 0.158 Uiso 1 1 calc R U . . .
F02K F 0.9803(6) 0.2720(5) 0.4213(4) 0.237(3) Uani 1 1 d . . . . .
C02L C 1.3321(7) -0.3665(7) -0.0404(5) 0.149(3) Uani 1 1 d . . . . .
H02L H 1.383218 -0.349946 -0.066840 0.179 Uiso 1 1 calc R U . . .
F02M F 0.4041(6) 0.1748(6) 0.5806(4) 0.273(4) Uani 1 1 d . . . . .
C02N C 1.2350(7) -0.3202(6) -0.0543(4) 0.139(3) Uani 1 1 d . . . . .
H02N H 1.219835 -0.271608 -0.089905 0.167 Uiso 1 1 calc R U . . .
F02O F 0.9838(6) 0.2491(6) 0.3203(3) 0.259(3) Uani 1 1 d . . . . .
C02P C 1.3543(5) -0.4363(7) 0.0118(5) 0.147(3) Uani 1 1 d . . . . .
H02P H 1.420779 -0.467048 0.021514 0.176 Uiso 1 1 calc R U . . .
C02U C 1.3506(8) -0.0424(6) 0.5106(4) 0.186(4) Uani 1 1 d D . . . .
H02F H 1.380618 0.011408 0.513179 0.279 Uiso 1 1 calc R U . . .
H02H H 1.389550 -0.087024 0.480926 0.279 Uiso 1 1 calc R U . . .
H02I H 1.348326 -0.076764 0.554016 0.279 Uiso 1 1 calc R U . . .
C6 C 0.6706(3) 0.6386(3) 0.77296(19) 0.0585(9) Uani 1 1 d . . . . .
C7 C 0.9100(3) 0.4540(3) 0.66657(18) 0.0585(9) Uani 1 1 d . . . . .

loop_
_atom_site_aniso_label
_atom_site_aniso_U_11
_atom_site_aniso_U_22
_atom_site_aniso_U_33
_atom_site_aniso_U_23
_atom_site_aniso_U_13
_atom_site_aniso_U_12
O100 0.107(3) 0.143(4) 0.182(5) -0.039(3) 0.066(3) -0.071(3)
C100 0.132(6) 0.149(6) 0.198(8) -0.043(6) 0.068(6) -0.072(5)
C101 0.148(7) 0.249(11) 0.144(7) 0.038(7) 0.002(6) -0.123(7)
C102 0.132(7) 0.345(15) 0.160(8) -0.027(9) 0.037(6) -0.138(9)
C103 0.146(7) 0.235(11) 0.181(9) 0.054(8) 0.008(6) -0.100(7)
O101 0.192(6) 0.090(4) 0.097(4) -0.016(3) 0.043(4) -0.092(4)
C104 0.289(12) 0.165(9) 0.137(8) -0.032(7) -0.003(8) -0.138(9)
C105 0.255(11) 0.187(9) 0.145(7) -0.012(7) 0.056(7) -0.141(8)
C106 0.264(12) 0.131(7) 0.209(10) -0.047(7) 0.122(9) -0.098(8)
C107 0.257(13) 0.166(10) 0.224(11) -0.042(9) 0.079(10) -0.057(9)
O102 0.175(11) 0.115(9) 0.193(12) -0.071(9) 0.093(9) -0.040(9)
C108 0.246(19) 0.150(18) 0.132(18) 0.003(17) 0.047(18) -0.105(18)
C109 0.26(2) 0.16(2) 0.14(2) -0.010(19) 0.04(2) -0.141(19)
C110 0.29(2) 0.18(2) 0.16(2) 0.00(2) 0.06(2) -0.11(2)
C111 0.235(17) 0.150(16) 0.158(16) -0.034(15) 0.076(16) -0.088(16)
P001 0.0925(10) 0.0800(9) 0.1381(14) 0.0192(9) -0.0082(9) -0.0200(7)
P002 0.1170(12) 0.0912(10) 0.1119(12) -0.0176(9) 0.0136(9) -0.0235(9)
N003 0.0570(19) 0.0585(19) 0.083(2) -0.0115(16) 0.0191(16) -0.0102(15)
N004 0.065(2) 0.0567(18) 0.075(2) -0.0084(15) 0.0287(16) -0.0088(15)
N005 0.064(2) 0.067(2) 0.076(2) -0.0201(16) 0.0264(16) -0.0143(16)
C008 0.055(2) 0.058(2) 0.061(2) -0.0027(17) 0.0164(17) -0.0065(17)
C9 0.049(2) 0.064(2) 0.073(2) -0.0090(19) 0.0186(18) -0.0117(18)
N00A 0.088(3) 0.075(2) 0.109(3) -0.042(2) 0.039(2) -0.026(2)
C00D 0.055(2) 0.060(2) 0.063(2) -0.0060(17) 0.0153(17) -0.0074(17)
C00E 0.055(2) 0.060(2) 0.063(2) -0.0097(17) 0.0130(17) -0.0140(17)
C00F 0.056(2) 0.061(2) 0.063(2) -0.0114(17) 0.0174(17) -0.0092(18)
C00G 0.061(2) 0.058(2) 0.066(2) -0.0083(18) 0.0163(18) -0.0091(18)
C00H 0.050(2) 0.069(2) 0.064(2) -0.0167(18) 0.0134(17) -0.0163(18)
C00I 0.063(2) 0.064(2) 0.064(2) -0.0166(18) 0.0134(18) -0.0164(19)
C00J 0.0466(19) 0.062(2) 0.062(2) -0.0114(17) 0.0104(16) -0.0114(16)
C00K 0.061(2) 0.066(2) 0.063(2) -0.0139(18) 0.0215(18) -0.0131(19)
C00L 0.053(2) 0.063(2) 0.072(2) -0.0095(19) 0.0130(18) -0.0129(18)
C00M 0.047(2) 0.066(2) 0.072(2) -0.0089(19) 0.0152(17) -0.0090(17)
C00N 0.055(2) 0.057(2) 0.070(2) -0.0038(18) 0.0146(18) -0.0035(17)
C00O 0.060(2) 0.065(2) 0.077(3) -0.0138(19) 0.0206(19) -0.0213(19)
C00P 0.059(2) 0.067(2) 0.071(2) -0.0089(19) 0.0208(18) -0.0165(19)
C00R 0.054(2) 0.058(2) 0.084(3) -0.0084(19) 0.0228(19) -0.0106(18)
F00S 0.102(3) 0.155(4) 0.217(5) -0.062(3) 0.005(3) -0.024(2)
C00T 0.053(2) 0.065(2) 0.075(2) -0.0073(19) 0.0203(18) -0.0137(18)
C00U 0.061(2) 0.062(2) 0.074(3) -0.0105(19) 0.0206(19) -0.0096(19)
C00V 0.059(2) 0.066(2) 0.080(3) -0.014(2) 0.020(2) -0.009(2)
C00W 0.069(3) 0.060(2) 0.084(3) -0.023(2) 0.025(2) -0.020(2)
C00X 0.056(2) 0.065(2) 0.079(3) -0.015(2) 0.0165(19) -0.0135(18)
C00Y 0.062(2) 0.058(2) 0.074(3) -0.0062(19) 0.0189(19) -0.0106(18)
C00Z 0.063(2) 0.071(3) 0.075(3) -0.023(2) 0.014(2) -0.018(2)
C010 0.062(2) 0.060(2) 0.073(2) -0.0092(18) 0.0181(19) -0.0167(18)
C011 0.053(2) 0.064(2) 0.073(3) -0.0157(19) 0.0108(18) -0.0063(18)
C012 0.056(2) 0.063(2) 0.072(2) -0.0128(19) 0.0162(18) -0.0153(18)
C013 0.059(2) 0.071(3) 0.099(3) -0.031(2) 0.023(2) -0.022(2)
C014 0.061(2) 0.068(3) 0.075(3) -0.014(2) 0.0086(19) -0.0093(19)
C015 0.067(3) 0.065(2) 0.085(3) -0.012(2) 0.032(2) -0.019(2)
C016 0.066(3) 0.063(2) 0.092(3) -0.016(2) 0.030(2) -0.014(2)
C017 0.059(2) 0.082(3) 0.074(3) -0.022(2) 0.025(2) -0.015(2)
C018 0.060(2) 0.065(2) 0.070(2) -0.0156(19) 0.0213(19) -0.0139(19)
C019 0.058(2) 0.066(2) 0.098(3) -0.030(2) 0.019(2) -0.019(2)
N01A 0.074(3) 0.085(3) 0.140(4) -0.016(3) 0.038(3) -0.025(2)
C01B 0.060(2) 0.066(2) 0.093(3) -0.020(2) 0.017(2) -0.016(2)
C01C 0.065(3) 0.074(3) 0.092(3) -0.028(2) 0.032(2) -0.019(2)
C01D 0.081(3) 0.071(3) 0.068(3) -0.004(2) 0.019(2) -0.014(2)
C01E 0.054(2) 0.072(3) 0.090(3) -0.018(2) 0.022(2) -0.016(2)
N01F 0.086(3) 0.085(3) 0.159(4) -0.030(3) 0.060(3) -0.033(2)
C01G 0.076(3) 0.068(3) 0.070(3) -0.011(2) 0.013(2) -0.003(2)
C01H 0.073(3) 0.072(3) 0.076(3) -0.006(2) 0.019(2) -0.016(2)
C01I 0.063(2) 0.072(3) 0.078(3) -0.020(2) 0.025(2) -0.017(2)
F01J 0.213(5) 0.174(4) 0.164(4) -0.072(3) 0.066(3) -0.114(4)
F01K 0.198(5) 0.162(4) 0.224(5) -0.091(4) 0.119(4) -0.082(3)
F01L 0.144(4) 0.174(4) 0.174(4) -0.023(3) 0.052(3) -0.054(3)
C01M 0.074(3) 0.060(2) 0.091(3) -0.016(2) 0.033(2) -0.018(2)
C01N 0.071(3) 0.072(3) 0.098(3) -0.001(2) 0.002(2) -0.008(2)
C01O 0.099(3) 0.059(2) 0.084(3) -0.008(2) 0.046(3) -0.019(2)
C01P 0.084(3) 0.064(3) 0.087(3) -0.011(2) 0.043(2) -0.019(2)
C01Q 0.093(4) 0.069(3) 0.132(4) -0.038(3) 0.056(3) -0.025(3)
C01R 0.089(3) 0.080(3) 0.082(3) -0.029(2) 0.020(2) -0.017(2)
N01S 0.106(3) 0.088(3) 0.140(4) -0.029(3) 0.070(3) -0.033(3)
C01T 0.084(3) 0.069(3) 0.098(3) -0.020(2) 0.041(3) -0.029(2)
C01U 0.063(3) 0.084(3) 0.082(3) -0.017(2) 0.018(2) -0.009(2)
C01V 0.079(3) 0.066(3) 0.132(5) -0.018(3) 0.001(3) -0.008(2)
C01W 0.082(3) 0.068(3) 0.108(4) -0.018(3) 0.033(3) -0.007(2)
C01X 0.107(4) 0.091(3) 0.089(3) -0.007(3) 0.038(3) -0.036(3)
C01Y 0.099(3) 0.061(3) 0.104(4) -0.013(2) 0.045(3) -0.024(2)
C020 0.060(3) 0.116(4) 0.118(4) -0.038(4) 0.030(3) -0.017(3)
C021 0.098(4) 0.109(4) 0.087(3) 0.000(3) 0.030(3) -0.023(3)
C022 0.095(4) 0.066(3) 0.098(4) 0.011(3) 0.021(3) -0.013(2)
C023 0.112(4) 0.067(3) 0.103(4) -0.010(3) 0.048(3) -0.017(3)
C024 0.096(4) 0.113(4) 0.118(4) -0.026(4) 0.058(3) -0.043(4)
C025 0.101(4) 0.070(3) 0.100(4) -0.028(3) 0.004(3) -0.008(3)
C026 0.108(4) 0.063(3) 0.119(4) -0.008(3) 0.014(3) -0.022(3)
N027 0.149(5) 0.099(3) 0.224(7) -0.071(4) 0.122(5) -0.059(3)
C2 0.058(2) 0.057(2) 0.061(2) -0.0106(17) 0.0121(17) -0.0149(17)
C1 0.056(2) 0.058(2) 0.064(2) -0.0114(17) 0.0120(17) -0.0133(17)
C028 0.098(4) 0.088(4) 0.111(4) -0.044(3) 0.018(3) -0.019(3)
C029 0.136(5) 0.062(3) 0.130(5) -0.023(3) 0.053(4) -0.020(3)
C02A 0.066(3) 0.117(4) 0.124(4) -0.023(3) 0.029(3) -0.011(3)
C02B 0.116(5) 0.099(4) 0.194(7) -0.079(4) 0.094(5) -0.057(4)
F02C 0.184(5) 0.128(4) 0.324(8) 0.058(4) 0.007(5) -0.033(3)
F02D 0.305(8) 0.238(6) 0.153(4) 0.085(4) 0.047(5) 0.092(6)
F02E 0.179(5) 0.170(5) 0.342(9) -0.110(5) 0.079(5) -0.034(4)
F02F 0.343(9) 0.267(7) 0.269(7) 0.174(6) -0.175(7) -0.193(7)
C02G 0.116(4) 0.090(4) 0.208(7) -0.084(4) 0.105(5) -0.057(3)
F02H 0.107(4) 0.206(6) 0.502(13) 0.085(7) -0.002(5) -0.055(4)
C02I 0.134(5) 0.129(5) 0.121(5) -0.061(4) 0.052(4) -0.037(4)
C02J 0.103(5) 0.105(5) 0.183(7) -0.063(5) 0.042(5) -0.006(4)
F02K 0.284(8) 0.193(5) 0.290(8) -0.116(5) 0.050(6) -0.133(5)
C02L 0.127(6) 0.163(7) 0.172(8) -0.051(6) 0.098(6) -0.066(6)
F02M 0.231(7) 0.344(10) 0.304(8) -0.221(8) 0.020(6) -0.108(7)
C02N 0.159(7) 0.135(6) 0.119(5) -0.002(4) 0.063(5) -0.046(5)
F02O 0.321(9) 0.251(7) 0.176(5) 0.088(5) 0.024(5) -0.069(6)
C02P 0.076(4) 0.164(7) 0.202(8) -0.039(6) 0.060(5) -0.035(4)
C02U 0.241(12) 0.140(7) 0.132(6) -0.035(5) -0.033(7) 0.046(7)
C6 0.0453(19) 0.064(2) 0.063(2) -0.0096(17) 0.0136(16) -0.0087(17)
C7 0.052(2) 0.065(2) 0.060(2) -0.0150(17) 0.0134(16) -0.0161(17)

loop_
_atom_type_symbol
_atom_type_description
_atom_type_scat_dispersion_real
_atom_type_scat_dispersion_imag
_atom_type_scat_source
C C 0.0181 0.0091 'International Tables Vol C Tables 4.2.6.8 and 6.1.1.4'
H H 0.0000 0.0000 'International Tables Vol C Tables 4.2.6.8 and 6.1.1.4'
F F 0.0727 0.0534 'International Tables Vol C Tables 4.2.6.8 and 6.1.1.4'
N N 0.0311 0.0180 'International Tables Vol C Tables 4.2.6.8 and 6.1.1.4'
O O 0.0492 0.0322 'International Tables Vol C Tables 4.2.6.8 and 6.1.1.4'
P P 0.2955 0.4335 'International Tables Vol C Tables 4.2.6.8 and 6.1.1.4'

loop_
_geom_angle_atom_site_label_1
_geom_angle_atom_site_label_2
_geom_angle_atom_site_label_3
_geom_angle
_geom_angle_site_symmetry_1
_geom_angle_site_symmetry_3
_geom_angle_publ_flag
C103 O100 C100 106.2(5) . . ?
O100 C100 C101 112.1(6) . . ?
C100 C101 C102 103.8(6) . . ?
C103 C102 C101 106.4(7) . . ?
O100 C103 C102 111.2(7) . . ?
C107 O101 C104 94.4(7) . . ?
O101 C104 C105 120.8(8) . . ?
O101 C104 C107 42.3(4) . . ?
C105 C104 C107 78.7(6) . . ?
C104 C105 C106 100.7(7) . . ?
C107 C106 C105 99.8(7) . . ?
O101 C107 C106 122.9(9) . . ?
O101 C107 C104 43.4(4) . . ?
C106 C107 C104 79.6(6) . . ?
C111 O102 C108 94.5(13) . . ?
O102 C108 C109 112(2) . . ?
O102 C108 C111 42.6(7) . . ?
C109 C108 C111 78.8(10) . . ?
C108 C109 C110 101.3(13) . . ?
C111 C110 C109 100.5(13) . . ?
O102 C111 C110 113(2) . . ?
O102 C111 C108 42.8(7) . . ?
C110 C111 C108 79.3(10) . . ?
F02F P001 F02K 97.0(5) . . ?
F02F P001 F02O 174.0(5) . . ?
F02K P001 F02O 88.2(5) . . ?
F02F P001 F02H 91.2(4) . . ?
F02K P001 F02H 90.9(4) . . ?
F02O P001 F02H 85.7(4) . . ?
F02F P001 F00S 90.6(4) . . ?
F02K P001 F00S 92.0(3) . . ?
F02O P001 F00S 92.1(4) . . ?
F02H P001 F00S 176.4(5) . . ?
F02F P001 F02E 84.5(4) . . ?
F02K P001 F02E 175.5(4) . . ?
F02O P001 F02E 90.5(4) . . ?
F02H P001 F02E 93.4(4) . . ?
F00S P001 F02E 83.7(3) . . ?
F02D P002 F02M 91.5(5) . . ?
F02D P002 F02C 174.1(4) . . ?
F02M P002 F02C 85.8(5) . . ?
F02D P002 F01J 90.6(4) . . ?
F02M P002 F01J 177.7(4) . . ?
F02C P002 F01J 92.2(4) . . ?
F02D P002 F01K 94.7(4) . . ?
F02M P002 F01K 90.0(3) . . ?
F02C P002 F01K 90.6(3) . . ?
F01J P002 F01K 88.9(3) . . ?
F02D P002 F01L 88.3(3) . . ?
F02M P002 F01L 93.1(3) . . ?
F02C P002 F01L 86.7(3) . . ?
F01J P002 F01L 87.9(3) . . ?
F01K P002 F01L 175.7(3) . . ?
C01P N003 C01Y 119.6(3) . . ?
C01P N003 C01W 120.6(3) . . ?
C01Y N003 C01W 119.7(4) . . ?
C008 N004 C00N 121.3(3) . . ?
C008 N004 C00K 119.6(3) . . ?
C00N N004 C00K 119.0(3) . . ?
C00F N005 C011 122.5(3) . . ?
C00F N005 C017 118.6(3) . . ?
C011 N005 C017 118.8(3) . . ?
C010 C008 N004 121.7(4) . . ?
C010 C008 C9 117.7(3) . . ?
N004 C008 C9 120.6(3) . . ?
C00L C9 C008 121.6(4) . . ?
C02B N00A C029 119.3(4) . . ?
C02B N00A C02J 119.2(5) . . ?
C029 N00A C02J 121.2(5) . . ?
C00T C00D C00L 116.6(3) . . ?
C00T C00D C00M 118.0(3) . . ?
C00L C00D C00M 125.3(4) . . ?
C012 C00E C016 120.4(3) . . ?
C012 C00E C2 123.8(3) . . ?
C016 C00E C2 115.7(3) . . ?
C00X C00F C01E 117.7(3) . . ?
C00X C00F N005 122.2(4) . . ?
C01E C00F N005 120.1(3) . . ?
C00R C00G C01B 116.9(3) . . ?
C00R C00G C00U 118.3(4) . . ?
C01B C00G C00U 124.8(4) . . ?
C01I C00H C01C 120.3(3) . . ?
C01I C00H C7 123.6(3) . . ?
C01C C00H C7 116.1(3) . . ?
C013 C00I C00W 117.6(4) . . ?
C013 C00I C018 120.6(4) . . ?
C00W C00I C018 121.9(4) . . ?
C015 C00J C00Y 117.6(3) . . ?
C015 C00J C6 119.9(3) . . ?
C00Y C00J C6 122.5(3) . . ?
C01U C00K C01H 119.0(4) . . ?
C01U C00K N004 120.0(4) . . ?
C01H C00K N004 121.1(4) . . ?
C9 C00L C00D 121.2(4) . . ?
C6 C00M C00D 131.1(4) . . ?
C01G C00N C01D 118.4(4) . . ?
C01G C00N N004 120.7(4) . . ?
C01D C00N N004 120.9(4) . . ?
C00W C00O C2 120.9(4) . . ?
C00Y C00P C7 121.4(4) . . ?
C00X C00R C00G 122.2(4) . . ?
C010 C00T C00D 122.4(4) . . ?
C018 C00U C00G 130.7(4) . . ?
N01A C00V C6 176.6(4) . . ?
C00O C00W C00I 121.1(4) . . ?
C00R C00X C00F 120.9(4) . . ?
C00P C00Y C00J 120.8(4) . . ?
C02G C00Z C023 115.7(4) . . ?
C02G C00Z C01I 126.5(4) . . ?
C023 C00Z C01I 117.8(4) . . ?
C00T C010 C008 120.4(4) . . ?
C01R C011 C014 118.1(4) . . ?
C01R C011 N005 119.7(4) . . ?
C014 C011 N005 122.2(4) . . ?
C00E C012 C1 129.5(4) . . ?
C019 C013 C00I 121.0(4) . . ?
C01N C014 C011 120.6(4) . . ?
C01M C015 C00J 121.5(4) . . ?
N01F C016 C00E 177.5(5) . . ?
C021 C017 C02A 120.1(5) . . ?
C021 C017 N005 120.8(4) . . ?
C02A C017 N005 119.1(5) . . ?
C00U C018 C01Q 121.0(4) . . ?
C00U C018 C00I 123.9(4) . . ?
C01Q C018 C00I 115.0(4) . . ?
C013 C019 C2 121.6(4) . . ?
C01E C01B C00G 121.4(4) . . ?
N01S C01C C00H 178.9(5) . . ?
C022 C01D C00N 120.0(4) . . ?
C01B C01E C00F 121.0(4) . . ?
C025 C01G C00N 120.5(4) . . ?
C01X C01H C00K 120.1(4) . . ?
C00H C01I C00Z 130.9(4) . . ?
C015 C01M C7 120.9(4) . . ?
C014 C01N C01V 120.7(5) . . ?
C01P C01O C1 121.1(4) . . ?
N003 C01P C01O 121.4(4) . . ?
N027 C01Q C018 176.7(6) . . ?
C028 C01R C011 120.4(5) . . ?
C01Y C01T C1 120.9(4) . . ?
C00K C01U C020 119.9(5) . . ?
C028 C01V C01N 118.4(5) . . ?
C02I C01W N003 109.6(4) . . ?
C024 C01X C01H 120.4(5) . . ?
N003 C01Y C01T 120.7(4) . . ?
C024 C020 C01U 120.2(5) . . ?
C017 C021 C02N 119.8(6) . . ?
C026 C022 C01D 121.2(5) . . ?
C029 C023 C00Z 120.7(5) . . ?
C01X C024 C020 120.4(5) . . ?
C01G C025 C026 121.1(5) . . ?
C022 C026 C025 118.8(5) . . ?
C019 C2 C00O 117.8(3) . . ?
C019 C2 C00E 121.6(3) . . ?
C00O C2 C00E 120.6(3) . . ?
C01O C1 C01T 116.2(4) . . ?
C01O C1 C012 126.3(4) . . ?
C01T C1 C012 117.5(3) . . ?
C01V C028 C01R 121.7(5) . . ?
N00A C029 C023 121.5(5) . . ?
C017 C02A C02P 119.5(7) . . ?
N00A C02B C02G 122.1(5) . . ?
C02B C02G C00Z 120.6(5) . . ?
C02U C02J N00A 107.9(7) . . ?
C02P C02L C02N 120.0(6) . . ?
C02L C02N C021 120.1(7) . . ?
C02L C02P C02A 120.5(7) . . ?
C00M C6 C00V 121.4(3) . . ?
C00M C6 C00J 123.6(3) . . ?
C00V C6 C00J 114.9(3) . . ?
C00P C7 C01M 117.7(3) . . ?
C00P C7 C00H 121.6(3) . . ?
C01M C7 C00H 120.7(4) . . ?

loop_
_geom_bond_atom_site_label_1
_geom_bond_atom_site_label_2
_geom_bond_distance
_geom_bond_site_symmetry_2
_geom_bond_publ_flag
O100 C103 1.377(7) . ?
O100 C100 1.378(7) . ?
C100 C101 1.412(7) . ?
C101 C102 1.474(9) . ?
C102 C103 1.394(7) . ?
O101 C107 1.347(7) . ?
O101 C104 1.375(8) . ?
C104 C105 1.397(8) . ?
C104 C107 1.997(14) . ?
C105 C106 1.483(10) . ?
C106 C107 1.395(8) . ?
O102 C111 1.367(10) . ?
O102 C108 1.372(10) . ?
C108 C109 1.401(10) . ?
C108 C111 2.01(2) . ?
C109 C110 1.481(13) . ?
C110 C111 1.402(10) . ?
P001 F02F 1.488(5) . ?
P001 F02K 1.503(5) . ?
P001 F02O 1.507(5) . ?
P001 F02H 1.535(5) . ?
P001 F00S 1.542(4) . ?
P001 F02E 1.588(6) . ?
P002 F02D 1.504(5) . ?
P002 F02M 1.507(5) . ?
P002 F02C 1.530(5) . ?
P002 F01J 1.551(4) . ?
P002 F01K 1.560(4) . ?
P002 F01L 1.587(4) . ?
N003 C01P 1.323(5) . ?
N003 C01Y 1.350(5) . ?
N003 C01W 1.501(5) . ?
N004 C008 1.402(5) . ?
N004 C00N 1.422(5) . ?
N004 C00K 1.432(5) . ?
N005 C00F 1.399(5) . ?
N005 C011 1.429(5) . ?
N005 C017 1.431(5) . ?
C008 C010 1.395(5) . ?
C008 C9 1.404(6) . ?
C9 C00L 1.362(5) . ?
N00A C02B 1.297(6) . ?
N00A C029 1.315(6) . ?
N00A C02J 1.511(7) . ?
C00D C00T 1.395(6) . ?
C00D C00L 1.413(5) . ?
C00D C00M 1.451(5) . ?
C00E C012 1.354(5) . ?
C00E C016 1.442(6) . ?
C00E C2 1.473(5) . ?
C00F C00X 1.389(5) . ?
C00F C01E 1.399(6) . ?
C00G C00R 1.388(6) . ?
C00G C01B 1.399(6) . ?
C00G C00U 1.454(5) . ?
C00H C01I 1.350(6) . ?
C00H C01C 1.442(6) . ?
C00H C7 1.478(5) . ?
C00I C013 1.393(6) . ?
C00I C00W 1.403(6) . ?
C00I C018 1.477(5) . ?
C00J C015 1.393(5) . ?
C00J C00Y 1.399(5) . ?
C00J C6 1.480(5) . ?
C00K C01U 1.381(6) . ?
C00K C01H 1.388(6) . ?
C00M C6 1.351(5) . ?
C00N C01G 1.385(6) . ?
C00N C01D 1.393(6) . ?
C00O C00W 1.379(5) . ?
C00O C2 1.393(5) . ?
C00P C00Y 1.378(5) . ?
C00P C7 1.389(5) . ?
C00R C00X 1.369(5) . ?
C00T C010 1.377(5) . ?
C00U C018 1.352(6) . ?
C00V N01A 1.150(5) . ?
C00V C6 1.435(6) . ?
C00Z C02G 1.371(6) . ?
C00Z C023 1.372(6) . ?
C00Z C01I 1.460(5) . ?
C011 C01R 1.382(6) . ?
C011 C014 1.386(6) . ?
C012 C1 1.457(5) . ?
C013 C019 1.372(5) . ?
C014 C01N 1.374(6) . ?
C015 C01M 1.371(5) . ?
C016 N01F 1.136(5) . ?
C017 C021 1.357(7) . ?
C017 C02A 1.372(7) . ?
C018 C01Q 1.434(6) . ?
C019 C2 1.390(5) . ?
C01B C01E 1.374(6) . ?
C01C N01S 1.134(5) . ?
C01D C022 1.385(6) . ?
C01G C025 1.376(6) . ?
C01H C01X 1.383(6) . ?
C01M C7 1.398(5) . ?
C01N C01V 1.387(7) . ?
C01O C01P 1.354(6) . ?
C01O C1 1.377(5) . ?
C01Q N027 1.146(6) . ?
C01R C028 1.378(7) . ?
C01T C01Y 1.350(6) . ?
C01T C1 1.393(6) . ?
C01U C020 1.395(7) . ?
C01V C028 1.352(8) . ?
C01W C02I 1.465(8) . ?
C01X C024 1.361(8) . ?
C020 C024 1.362(8) . ?
C021 C02N 1.393(8) . ?
C022 C026 1.367(7) . ?
C023 C029 1.361(7) . ?
C025 C026 1.375(7) . ?
C02A C02P 1.388(9) . ?
C02B C02G 1.358(7) . ?
C02J C02U 1.340(10) . ?
C02L C02P 1.352(12) . ?
C02L C02N 1.361(12) . ?
